data_1573863
loop_
_publ_author_name
'Valverde-Mu\~noz, Francisco Javier'
'Torres Ram\'irez, Ricardo Guillermo'
'Trzop, Elzbieta'
'Bataille, Thierry'
'Daro, Nathalie'
'Denux, Dominique'
'Guionneau, Philippe'
'Cailleau, Herv\'e'
'Chastanet, Guillaume'
'Le Guennic, Boris'
'Collet, Eric'

_publ_section_title
;
 Stabilizing low symmetry-based functions of materials at room temperature
 through isosymmetric electronic bistability
;
_journal_name_full 'Materials Horizons'
_journal_paper_doi 10.1039/D4MH01318B
_journal_year 2025
_chemical_formula_moiety 'C42 H28 Fe N6 S2'
_chemical_formula_sum 'C42 H28 Fe N6 S2'
_chemical_formula_weight 736.67
_chemical_melting_point ?
_space_group_crystal_system orthorhombic
_space_group_IT_number 56
_space_group_name_Hall '-P 2ab 2ac'
_space_group_name_H-M_alt 'P c c n'
_atom_sites_solution_hydrogens geom
_atom_sites_solution_primary dual
_audit_creation_method
;
Olex2 1.5-ac5-024
(compiled 2022.04.12 svn.rca3783a0 for Rigaku Oxford Diffraction, GUI svn.r6498)
;
_audit_update_record
;
2023-11-22 deposited with the CCDC.	2025-02-06 downloaded from the CCDC.
;
_cell_angle_alpha 90
_cell_angle_beta 90
_cell_angle_gamma 90
_cell_formula_units_Z 4
_cell_length_a 14.2537(4)
_cell_length_b 14.2713(5)
_cell_length_c 17.4543(5)
_cell_measurement_reflns_used 3981
_cell_measurement_temperature 91(5)
_cell_measurement_theta_max 27.2590
_cell_measurement_theta_min 3.1270
_cell_volume 3550.53(19)
_computing_cell_refinement 'CrysAlisPro 1.171.41.115a (Rigaku OD, 2021)'
_computing_data_collection 'CrysAlisPro 1.171.41.115a (Rigaku OD, 2021)'
_computing_data_reduction 'CrysAlisPro 1.171.41.115a (Rigaku OD, 2021)'
_computing_molecular_graphics 'Olex2 1.5-ac5-024 (Dolomanov et al., 2009)'
_computing_publication_material 'Olex2 1.5-ac5-024 (Dolomanov et al., 2009)'
_computing_structure_refinement 'SHELXL 2014/3 (Sheldrick, 2015)'
_computing_structure_solution 'SHELXT 2018/2 (Sheldrick, 2018)'
_diffrn_ambient_environment N~2~
_diffrn_ambient_temperature 91(5)
_diffrn_detector 'CCD plate'
_diffrn_detector_area_resol_mean 16.1852
_diffrn_detector_type Sapphire3
_diffrn_measured_fraction_theta_full 0.998
_diffrn_measured_fraction_theta_max 0.998
_diffrn_measurement_details
;
List of Runs (angles in degrees, time in seconds):

  # Type    Start    End  Width  t~exp~   \w     \q     \k     \f   Frames
#--------------------------------------------------------------------------
  1  \w   -116.00 -91.00   1.00   90.00    --  -33.50 178.00 120.00   25
  2  \w     60.00 111.00   1.00   90.00    --   35.69 178.00   0.00   51
  3  \w     60.00  87.00   1.00   90.00    --   35.69 178.00 150.00   27
  4  \w     64.00  97.00   1.00   90.00    --   35.69 178.00 -60.00   33
  5  \w     17.00  90.00   1.00   90.00    --   35.69  57.00   0.00   73
  6  \w     40.00  75.00   1.00   90.00    --   35.69 -99.00   0.00   35
  7  \w      5.00  71.00   1.00   90.00    --   35.69 -99.00 120.00   66
  8  \w     -4.00  91.00   1.00   90.00    --   35.69  19.00-120.00   95
  9  \w     -6.00 101.00   1.00   90.00    --   35.69   0.00 150.00  107
;
_diffrn_measurement_device 'four-circle diffractometer'
_diffrn_measurement_device_type 'Xcalibur, Sapphire3'
_diffrn_measurement_method '\w scans'
_diffrn_orient_matrix_type 'CrysAlisPro convention (1999,Acta A55,543-557)'
_diffrn_orient_matrix_UB_11 -0.0378347000
_diffrn_orient_matrix_UB_12 -0.0287011000
_diffrn_orient_matrix_UB_13 -0.0122376000
_diffrn_orient_matrix_UB_21 0.0295323000
_diffrn_orient_matrix_UB_22 -0.0398753000
_diffrn_orient_matrix_UB_23 0.0016727000
_diffrn_orient_matrix_UB_31 -0.0131886000
_diffrn_orient_matrix_UB_32 -0.0073354000
_diffrn_orient_matrix_UB_33 0.0387276000
_diffrn_radiation_monochromator graphite
_diffrn_radiation_probe x-ray
_diffrn_radiation_type 'Mo K\a'
_diffrn_radiation_wavelength 0.71073
_diffrn_reflns_av_R_equivalents 0.1006
_diffrn_reflns_av_unetI/netI 0.0572
_diffrn_reflns_Laue_measured_fraction_full 0.998
_diffrn_reflns_Laue_measured_fraction_max 0.998
_diffrn_reflns_limit_h_max 17
_diffrn_reflns_limit_h_min -17
_diffrn_reflns_limit_k_max 17
_diffrn_reflns_limit_k_min -17
_diffrn_reflns_limit_l_max 21
_diffrn_reflns_limit_l_min -19
_diffrn_reflns_number 28015
_diffrn_reflns_point_group_measured_fraction_full 0.998
_diffrn_reflns_point_group_measured_fraction_max 0.998
_diffrn_reflns_theta_full 25.242
_diffrn_reflns_theta_max 25.999
_diffrn_reflns_theta_min 3.400
_diffrn_source 'fine-focus sealed X-ray tube'
_diffrn_source_type 'Enhance (Mo) X-ray Source'
_exptl_absorpt_coefficient_mu 0.583
_exptl_absorpt_correction_T_max 0.972
_exptl_absorpt_correction_T_min 0.936
_exptl_absorpt_correction_type analytical
_exptl_absorpt_process_details
;
CrysAlisPro 1.171.41.115a (Rigaku Oxford Diffraction, 2021)
Analytical numeric absorption correction using a multifaceted crystal
model based on expressions derived by R.C. Clark & J.S. Reid.
(Clark, R. C. & Reid, J. S. (1995). Acta Cryst. A51, 887-897)
Empirical absorption correction using spherical harmonics,
implemented in SCALE3 ABSPACK scaling algorithm.
;
_exptl_crystal_colour black
_exptl_crystal_colour_primary black
_exptl_crystal_density_diffrn 1.378
_exptl_crystal_density_meas ?
_exptl_crystal_density_method none
_exptl_crystal_description prism
_exptl_crystal_F_000 1520
_exptl_crystal_size_max 0.19
_exptl_crystal_size_mid 0.13
_exptl_crystal_size_min 0.07
_refine_diff_density_max 0.316
_refine_diff_density_min -0.327
_refine_diff_density_rms 0.065
_refine_ls_extinction_method none
_refine_ls_goodness_of_fit_ref 1.047
_refine_ls_hydrogen_treatment constr
_refine_ls_matrix_type full
_refine_ls_number_parameters 231
_refine_ls_number_reflns 3489
_refine_ls_number_restraints 7
_refine_ls_restrained_S_all 1.049
_refine_ls_R_factor_all 0.0726
_refine_ls_R_factor_gt 0.0425
_refine_ls_shift/su_max 0.001
_refine_ls_shift/su_mean 0.000
_refine_ls_structure_factor_coef Fsqd
_refine_ls_weighting_details 'w=1/[\s^2^(Fo^2^)+(0.0310P)^2^+1.1675P] where P=(Fo^2^+2Fc^2^)/3'
_refine_ls_weighting_scheme calc
_refine_ls_wR_factor_gt 0.0793
_refine_ls_wR_factor_ref 0.0891
_reflns_Friedel_coverage 0.000
_reflns_number_gt 2553
_reflns_number_total 3489
_reflns_threshold_expression 'I > 2\s(I)'
_cod_data_source_file d4mh01318b3.cif
_cod_data_source_block Fe_PM_PEA_NCS_90K
_cod_depositor_comments
;
The following automatic conversions were performed:

data item '_chemical_melting_point' value 'not measured' was changed
to '?' -- the value is undefined or not given.

data item '_exptl_crystal_density_meas' value 'not measured' was
changed to '?' -- the value is perceived as not measured.

Automatic conversion script
Id: cif_fix_values 8170 2020-07-09 18:12:32Z antanas 
;
_cod_database_code 1573863
_shelxl_version_number 2014-3
_chemical_oxdiff_formula 'C42 H28 Fe1 N6 S2'
_shelx_space_group_comment
;
The symmetry employed for this shelxl refinement is uniquely defined
by the following loop, which should always be used as a source of
symmetry information in preference to the above space-group names.
They are only intended as comments.
;
_shelx_estimated_absorpt_t_max 0.960
_shelx_estimated_absorpt_t_min 0.897
_olex2_refinement_description
;
1. Fixed Uiso
 At 1.2 times of:
  All C(H) groups
2. Restrained distances
 C9-C10 = C20-C19 = C21-C20 = C18-C17
 1.39 with sigma of 0.01
 C9-C10
 1.39 with sigma of 0.005
 C20-C19 = C21-C20
 1.39 with sigma of 0.005
3.a Aromatic/amide H refined with riding coordinates:
 C7(H7), C13(H13), C9(H9), C2(H2), C5(H5), C21(H21), C12(H12), C19(H19),
 C10(H10), C3(H3), C20(H20), C4(H4), C18(H18), C17(H17)
;
_olex2_submission_special_instructions 'No special instructions were received'
_oxdiff_exptl_absorpt_empirical_details
;
Empirical correction (ABSPACK) includes:
- Absorption correction using spherical harmonics
- Frame scaling
;
_oxdiff_exptl_absorpt_empirical_full_max 1.027
_oxdiff_exptl_absorpt_empirical_full_min 0.975

loop_
_space_group_symop_operation_xyz
'x, y, z'
'-x+1/2, -y+1/2, z'
'-x, y+1/2, -z+1/2'
'x+1/2, -y, -z+1/2'
'-x, -y, -z'
'x-1/2, y-1/2, -z'
'x, -y-1/2, z-1/2'
'-x-1/2, y, z-1/2'

loop_
_atom_site_label
_atom_site_type_symbol
_atom_site_fract_x
_atom_site_fract_y
_atom_site_fract_z
_atom_site_U_iso_or_equiv
_atom_site_adp_type
_atom_site_occupancy
_atom_site_site_symmetry_order
_atom_site_calc_flag
_atom_site_refinement_flags_posn
_atom_site_refinement_flags_adp
_atom_site_refinement_flags_occupancy
_atom_site_disorder_assembly
_atom_site_disorder_group
Fe1 Fe 0.7500 0.7500 0.54898(2) 0.01409(14) Uani 1 2 d S T P . .
S1 S 0.77855(5) 0.51466(5) 0.36248(3) 0.02169(17) Uani 1 1 d . . . . .
N2 N 0.87208(13) 0.81266(15) 0.55312(10) 0.0148(5) Uani 1 1 d . . . . .
N3 N 0.72509(14) 0.83942(15) 0.63205(10) 0.0151(5) Uani 1 1 d . . . . .
N1 N 0.78553(14) 0.65996(16) 0.47000(11) 0.0179(5) Uani 1 1 d . . . . .
C7 C 0.79640(17) 0.88706(18) 0.65499(13) 0.0170(6) Uani 1 1 d . . . . .
H7 H 0.7934 0.9268 0.6986 0.020 Uiso 1 1 calc R U . . .
C8 C 0.63897(17) 0.84483(18) 0.67327(13) 0.0161(6) Uani 1 1 d . . . . .
C13 C 0.63612(18) 0.83411(19) 0.75220(13) 0.0203(6) Uani 1 1 d . . . . .
H13 H 0.6923 0.8234 0.7801 0.024 Uiso 1 1 calc R U . . .
C6 C 0.88151(18) 0.87656(19) 0.61046(13) 0.0173(6) Uani 1 1 d . . . . .
C9 C 0.55644(16) 0.85911(19) 0.63259(13) 0.0184(6) Uani 1 1 d D . . . .
H9 H 0.5584 0.8665 0.5785 0.022 Uiso 1 1 calc R U . . .
C15 C 0.30356(19) 0.87009(19) 0.81688(14) 0.0211(6) Uani 1 1 d . . . . .
C11 C 0.46811(18) 0.85327(19) 0.74980(14) 0.0188(6) Uani 1 1 d . . . . .
C2 C 0.94496(18) 0.80076(19) 0.50572(13) 0.0199(6) Uani 1 1 d . . . . .
H2 H 0.9387 0.7579 0.4644 0.024 Uiso 1 1 calc R U . . .
C1 C 0.78170(17) 0.59947(19) 0.42553(13) 0.0170(6) Uani 1 1 d . . . . .
C16 C 0.21177(18) 0.88313(19) 0.84929(13) 0.0192(6) Uani 1 1 d . . . . .
C5 C 0.96384(18) 0.9256(2) 0.62288(14) 0.0229(6) Uani 1 1 d . . . . .
H5 H 0.9687 0.9689 0.6641 0.028 Uiso 1 1 calc R U . . .
C21 C 0.20014(17) 0.9008(2) 0.92717(14) 0.0230(6) Uani 1 1 d D . . . .
H21 H 0.2535 0.9038 0.9597 0.028 Uiso 1 1 calc R U . . .
C12 C 0.55122(18) 0.8390(2) 0.79002(14) 0.0222(6) Uani 1 1 d . . . . .
H12 H 0.5495 0.8326 0.8442 0.027 Uiso 1 1 calc R U . . .
C19 C 0.03367(17) 0.9092(2) 0.91079(14) 0.0230(6) Uani 1 1 d D . . . .
H19 H -0.0271 0.9181 0.9319 0.028 Uiso 1 1 calc R U . . .
C10 C 0.47189(17) 0.86257(19) 0.67044(14) 0.0211(6) Uani 1 1 d D . . . .
H10 H 0.4156 0.8714 0.6422 0.025 Uiso 1 1 calc R U . . .
C3 C 1.02875(18) 0.8480(2) 0.51436(14) 0.0244(6) Uani 1 1 d . . . . .
H3 H 1.0788 0.8376 0.4795 0.029 Uiso 1 1 calc R U . . .
C20 C 0.11176(16) 0.9138(2) 0.95738(13) 0.0237(6) Uani 1 1 d D . . . .
H20 H 0.1046 0.9260 1.0106 0.028 Uiso 1 1 calc R U . . .
C14 C 0.37928(19) 0.86076(19) 0.78822(14) 0.0213(6) Uani 1 1 d . . . . .
C4 C 1.03929(19) 0.9106(2) 0.57402(15) 0.0251(7) Uani 1 1 d . . . . .
H4 H 1.0969 0.9427 0.5815 0.030 Uiso 1 1 calc R U . . .
C18 C 0.04413(18) 0.8917(2) 0.83349(14) 0.0245(6) Uani 1 1 d D . . . .
H18 H -0.0097 0.8887 0.8015 0.029 Uiso 1 1 calc R U . . .
C17 C 0.13218(18) 0.8786(2) 0.80237(14) 0.0227(6) Uani 1 1 d D . . . .
H17 H 0.1388 0.8664 0.7491 0.027 Uiso 1 1 calc R U . . .

loop_
_atom_site_aniso_label
_atom_site_aniso_U_11
_atom_site_aniso_U_22
_atom_site_aniso_U_33
_atom_site_aniso_U_23
_atom_site_aniso_U_13
_atom_site_aniso_U_12
Fe1 0.0130(3) 0.0170(3) 0.0123(2) 0.000 0.000 0.0014(2)
S1 0.0226(4) 0.0240(4) 0.0184(3) -0.0049(3) -0.0034(3) 0.0037(3)
N2 0.0137(11) 0.0169(12) 0.0138(10) 0.0029(9) -0.0004(9) 0.0017(9)
N3 0.0134(11) 0.0180(12) 0.0138(10) 0.0032(8) 0.0000(8) 0.0029(9)
N1 0.0137(11) 0.0215(13) 0.0184(11) -0.0008(9) -0.0010(8) 0.0007(10)
C7 0.0211(15) 0.0164(14) 0.0137(12) -0.0001(10) -0.0002(10) -0.0004(12)
C8 0.0162(14) 0.0142(15) 0.0178(12) -0.0031(11) 0.0049(10) 0.0019(11)
C13 0.0196(15) 0.0235(17) 0.0178(13) -0.0017(11) -0.0023(11) 0.0014(12)
C6 0.0175(14) 0.0187(16) 0.0158(12) 0.0012(11) -0.0015(10) 0.0012(12)
C9 0.0196(14) 0.0215(16) 0.0141(12) 0.0010(11) 0.0027(10) 0.0057(12)
C15 0.0224(16) 0.0205(17) 0.0204(13) -0.0009(11) 0.0015(11) -0.0002(12)
C11 0.0193(14) 0.0159(15) 0.0213(13) -0.0027(11) 0.0062(11) 0.0001(12)
C2 0.0195(15) 0.0224(16) 0.0179(13) 0.0032(11) 0.0023(11) 0.0030(13)
C1 0.0117(13) 0.0229(16) 0.0165(12) 0.0039(11) -0.0003(10) 0.0017(12)
C16 0.0187(14) 0.0171(15) 0.0217(13) 0.0015(11) 0.0062(11) 0.0003(12)
C5 0.0223(15) 0.0258(18) 0.0208(13) 0.0003(12) -0.0017(11) -0.0035(13)
C21 0.0161(15) 0.0309(18) 0.0220(13) 0.0020(12) -0.0011(11) -0.0011(13)
C12 0.0253(15) 0.0263(17) 0.0150(13) -0.0018(11) 0.0041(11) 0.0017(13)
C19 0.0143(14) 0.0269(18) 0.0277(14) 0.0032(12) 0.0070(11) 0.0013(12)
C10 0.0169(14) 0.0238(17) 0.0226(13) -0.0002(11) 0.0013(11) 0.0047(12)
C3 0.0155(14) 0.0331(18) 0.0246(14) 0.0025(13) 0.0044(11) -0.0002(13)
C20 0.0241(15) 0.0309(18) 0.0162(13) -0.0006(12) 0.0063(11) 0.0005(13)
C14 0.0231(15) 0.0191(16) 0.0219(13) 0.0009(11) 0.0033(12) 0.0006(12)
C4 0.0161(15) 0.0291(18) 0.0302(14) 0.0039(13) -0.0026(11) -0.0060(13)
C18 0.0204(15) 0.0275(17) 0.0256(14) -0.0002(12) -0.0053(11) -0.0011(13)
C17 0.0246(16) 0.0247(17) 0.0189(13) -0.0028(12) 0.0015(12) 0.0009(13)

loop_
_atom_type_symbol
_atom_type_description
_atom_type_scat_dispersion_real
_atom_type_scat_dispersion_imag
_atom_type_scat_source
C C 0.0033 0.0016 'International Tables Vol C Tables 4.2.6.8 and 6.1.1.4'
H H 0.0000 0.0000 'International Tables Vol C Tables 4.2.6.8 and 6.1.1.4'
Fe Fe 0.3463 0.8444 'International Tables Vol C Tables 4.2.6.8 and 6.1.1.4'
N N 0.0061 0.0033 'International Tables Vol C Tables 4.2.6.8 and 6.1.1.4'
S S 0.1246 0.1234 'International Tables Vol C Tables 4.2.6.8 and 6.1.1.4'

loop_
_exptl_crystal_face_index_h
_exptl_crystal_face_index_k
_exptl_crystal_face_index_l
_exptl_crystal_face_perp_dist
15 13 2 0.0636
-15 -13 1 0.0155
5 3 -24 0.0787
-2 0 25 0.0640
-1 20 -1 0.0383
1 -20 1 0.0216

loop_
_geom_angle_atom_site_label_1
_geom_angle_atom_site_label_2
_geom_angle_atom_site_label_3
_geom_angle
_geom_angle_site_symmetry_1
_geom_angle_site_symmetry_3
_geom_angle_publ_flag
N2 Fe1 N2 175.77(11) 2_665 . ?
N2 Fe1 N3 96.25(8) 2_665 . ?
N2 Fe1 N3 80.60(8) . . ?
N2 Fe1 N3 96.25(8) . 2_665 ?
N2 Fe1 N3 80.59(8) 2_665 2_665 ?
N3 Fe1 N3 84.83(11) 2_665 . ?
N1 Fe1 N2 95.52(8) 2_665 2_665 ?
N1 Fe1 N2 95.52(8) . . ?
N1 Fe1 N2 87.48(8) 2_665 . ?
N1 Fe1 N2 87.48(8) . 2_665 ?
N1 Fe1 N3 175.10(8) 2_665 2_665 ?
N1 Fe1 N3 92.68(8) . 2_665 ?
N1 Fe1 N3 175.10(8) . . ?
N1 Fe1 N3 92.68(8) 2_665 . ?
N1 Fe1 N1 90.11(12) . 2_665 ?
C6 N2 Fe1 114.90(16) . . ?
C2 N2 Fe1 127.51(17) . . ?
C2 N2 C6 117.6(2) . . ?
C7 N3 Fe1 115.49(16) . . ?
C7 N3 C8 119.7(2) . . ?
C8 N3 Fe1 124.31(16) . . ?
C1 N1 Fe1 161.6(2) . . ?
N3 C7 H7 122.0 . . ?
N3 C7 C6 116.1(2) . . ?
C6 C7 H7 122.0 . . ?
C13 C8 N3 121.4(2) . . ?
C13 C8 C9 119.9(2) . . ?
C9 C8 N3 118.6(2) . . ?
C8 C13 H13 120.2 . . ?
C12 C13 C8 119.7(2) . . ?
C12 C13 H13 120.2 . . ?
N2 C6 C7 112.4(2) . . ?
N2 C6 C5 122.6(2) . . ?
C5 C6 C7 125.0(2) . . ?
C8 C9 H9 119.9 . . ?
C10 C9 C8 120.1(2) . . ?
C10 C9 H9 119.9 . . ?
C14 C15 C16 178.2(3) . . ?
C12 C11 C10 118.9(2) . . ?
C12 C11 C14 121.7(2) . . ?
C10 C11 C14 119.4(2) . . ?
N2 C2 H2 118.6 . . ?
N2 C2 C3 122.8(2) . . ?
C3 C2 H2 118.6 . . ?
N1 C1 S1 178.8(2) . . ?
C21 C16 C15 121.1(2) . . ?
C21 C16 C17 118.9(2) . . ?
C17 C16 C15 120.1(2) . . ?
C6 C5 H5 120.6 . . ?
C6 C5 C4 118.8(2) . . ?
C4 C5 H5 120.6 . . ?
C16 C21 H21 119.8 . . ?
C20 C21 C16 120.4(2) . . ?
C20 C21 H21 119.8 . . ?
C13 C12 C11 120.8(2) . . ?
C13 C12 H12 119.6 . . ?
C11 C12 H12 119.6 . . ?
C20 C19 H19 120.1 . . ?
C20 C19 C18 119.8(2) . . ?
C18 C19 H19 120.1 . . ?
C9 C10 C11 120.5(2) . . ?
C9 C10 H10 119.7 . . ?
C11 C10 H10 119.7 . . ?
C2 C3 H3 120.2 . . ?
C4 C3 C2 119.5(2) . . ?
C4 C3 H3 120.2 . . ?
C21 C20 C19 120.4(2) . . ?
C21 C20 H20 119.8 . . ?
C19 C20 H20 119.8 . . ?
C15 C14 C11 176.3(3) . . ?
C5 C4 H4 120.7 . . ?
C3 C4 C5 118.6(2) . . ?
C3 C4 H4 120.7 . . ?
C19 C18 H18 119.7 . . ?
C19 C18 C17 120.5(2) . . ?
C17 C18 H18 119.7 . . ?
C16 C17 H17 120.0 . . ?
C18 C17 C16 120.0(2) . . ?
C18 C17 H17 120.0 . . ?

loop_
_geom_bond_atom_site_label_1
_geom_bond_atom_site_label_2
_geom_bond_distance
_geom_bond_site_symmetry_2
_geom_bond_publ_flag
Fe1 N2 1.958(2) 2_665 ?
Fe1 N2 1.958(2) . ?
Fe1 N3 1.964(2) . ?
Fe1 N3 1.964(2) 2_665 ?
Fe1 N1 1.951(2) . ?
Fe1 N1 1.951(2) 2_665 ?
S1 C1 1.636(3) . ?
N2 C6 1.361(3) . ?
N2 C2 1.339(3) . ?
N3 C7 1.287(3) . ?
N3 C8 1.425(3) . ?
N1 C1 1.162(3) . ?
C7 H7 0.9500 . ?
C7 C6 1.449(3) . ?
C8 C13 1.387(3) . ?
C8 C9 1.389(3) . ?
C13 H13 0.9500 . ?
C13 C12 1.380(3) . ?
C6 C5 1.384(4) . ?
C9 H9 0.9500 . ?
C9 C10 1.375(3) . ?
C15 C16 1.438(4) . ?
C15 C14 1.197(3) . ?
C11 C12 1.392(4) . ?
C11 C10 1.392(3) . ?
C11 C14 1.437(3) . ?
C2 H2 0.9500 . ?
C2 C3 1.380(4) . ?
C16 C21 1.392(3) . ?
C16 C17 1.401(3) . ?
C5 H5 0.9500 . ?
C5 C4 1.389(4) . ?
C21 H21 0.9500 . ?
C21 C20 1.378(3) . ?
C12 H12 0.9500 . ?
C19 H19 0.9500 . ?
C19 C20 1.380(3) . ?
C19 C18 1.380(3) . ?
C10 H10 0.9500 . ?
C3 H3 0.9500 . ?
C3 C4 1.380(4) . ?
C20 H20 0.9500 . ?
C4 H4 0.9500 . ?
C18 H18 0.9500 . ?
C18 C17 1.380(3) . ?
C17 H17 0.9500 . ?

loop_
_geom_torsion_atom_site_label_1
_geom_torsion_atom_site_label_2
_geom_torsion_atom_site_label_3
_geom_torsion_atom_site_label_4
_geom_torsion
_geom_torsion_site_symmetry_1
_geom_torsion_site_symmetry_2
_geom_torsion_site_symmetry_3
_geom_torsion_site_symmetry_4
_geom_torsion_publ_flag
Fe1 N2 C6 C7 -2.2(3) . . . . ?
Fe1 N2 C6 C5 178.4(2) . . . . ?
Fe1 N2 C2 C3 -179.23(19) . . . . ?
Fe1 N3 C7 C6 7.3(3) . . . . ?
Fe1 N3 C8 C13 122.0(2) . . . . ?
Fe1 N3 C8 C9 -56.6(3) . . . . ?
N2 C6 C5 C4 1.3(4) . . . . ?
N2 C2 C3 C4 0.0(4) . . . . ?
N3 C7 C6 N2 -3.3(3) . . . . ?
N3 C7 C6 C5 176.0(2) . . . . ?
N3 C8 C13 C12 -179.5(2) . . . . ?
N3 C8 C9 C10 178.5(2) . . . . ?
C7 N3 C8 C13 -49.1(4) . . . . ?
C7 N3 C8 C9 132.3(3) . . . . ?
C7 C6 C5 C4 -178.0(2) . . . . ?
C8 N3 C7 C6 179.2(2) . . . . ?
C8 C13 C12 C11 1.0(4) . . . . ?
C8 C9 C10 C11 1.0(4) . . . . ?
C13 C8 C9 C10 0.0(4) . . . . ?
C6 N2 C2 C3 2.1(4) . . . . ?
C6 C5 C4 C3 0.8(4) . . . . ?
C9 C8 C13 C12 -0.9(4) . . . . ?
C15 C16 C21 C20 179.5(3) . . . . ?
C15 C16 C17 C18 -179.6(3) . . . . ?
C2 N2 C6 C7 176.6(2) . . . . ?
C2 N2 C6 C5 -2.7(4) . . . . ?
C2 C3 C4 C5 -1.4(4) . . . . ?
C16 C21 C20 C19 0.2(4) . . . . ?
C21 C16 C17 C18 0.2(4) . . . . ?
C12 C11 C10 C9 -0.9(4) . . . . ?
C19 C18 C17 C16 -0.2(4) . . . . ?
C10 C11 C12 C13 0.0(4) . . . . ?
C20 C19 C18 C17 0.1(4) . . . . ?
C14 C11 C12 C13 -178.6(3) . . . . ?
C14 C11 C10 C9 177.6(3) . . . . ?
C18 C19 C20 C21 -0.2(4) . . . . ?
C17 C16 C21 C20 -0.2(4) . . . . ?

loop_
_exptl_oxdiff_crystal_face_indexfrac_h
_exptl_oxdiff_crystal_face_indexfrac_k
_exptl_oxdiff_crystal_face_indexfrac_l
_exptl_oxdiff_crystal_face_x
_exptl_oxdiff_crystal_face_y
_exptl_oxdiff_crystal_face_z
15.0663 13.1759 2.0729 -0.9736 -0.0770 -0.2151
-15.2156 -13.1016 0.7290 0.9428 0.0743 0.3250
4.9299 2.5451 -23.6487 0.0298 0.0045 -0.9995
-1.7934 0.2285 24.5025 -0.2386 -0.0211 0.9709
-1.2376 20.0681 -1.2773 -0.5135 -0.8389 -0.1804
1.3485 -20.0772 0.8161 0.5152 0.8418 0.1611
